data_2023319
loop_
_publ_author_name
'Burieva, Dilnoza'
'Torambetov, Batirbay'
'Bobonazarova, Sarvinoz'
'Abdushukurov, Anvar'
'Kholikov, Tursinali'
'Khan, Akram A.'
'Ashurov, Jamshid'
'Yusufov, Mukhriddin'

_publ_section_title
;
 Synthesis, crystal structure and Hirshfeld surface analysis of
 N-(4-methoxyphenyl)picolinamide
;
_journal_coeditor_code DX2062
_journal_issue 12
_journal_name_full 'Acta Crystallographica Section E Crystallographic Communications'
_journal_paper_doi 10.1107/S2056989024010843
_journal_volume 80
_journal_year 2024
_chemical_formula_iupac 'C13 H12 N2 O2'
_chemical_formula_moiety 'C13 H12 N2 O2'
_chemical_formula_sum 'C13 H12 N2 O2'
_chemical_formula_weight 228.25
_chemical_name_common
;
<i>N</i>-(4-Methoxyphenyl)picolinamide
;
_chemical_name_systematic
;
<i>N</i>-(4-Methoxyphenyl)pyridine-2-carboxamide
;
_space_group_crystal_system monoclinic
_space_group_IT_number 14
_space_group_name_Hall '-P 2yn'
_space_group_name_H-M_alt 'P 1 21/n 1'
_atom_sites_solution_hydrogens geom
_atom_sites_solution_primary dual
_audit_creation_method
;
Olex2 1.5
(compiled 2024.02.16 svn.r378c4104 for OlexSys, GUI svn.r6928)
;
_cell_angle_alpha 90
_cell_angle_beta 96.998(15)
_cell_angle_gamma 90
_cell_formula_units_Z 4
_cell_length_a 5.0082(9)
_cell_length_b 20.728(4)
_cell_length_c 11.1549(14)
_cell_measurement_reflns_used 638
_cell_measurement_temperature 293(2)
_cell_measurement_theta_max 50.4990
_cell_measurement_theta_min 4.2580
_cell_volume 1149.4(3)
_computing_cell_refinement
;
CrysAlisPro 1.171.38.41 (Rigaku OD, 2021)
;
_computing_data_collection
;
CrysAlisPro 1.171.38.41 (Rigaku OD, 2021)
;
_computing_data_reduction
;
CrysAlisPro 1.171.38.41 (Rigaku OD, 2021)
;
_computing_molecular_graphics
;
Olex2 1.5 (Dolomanov <i>et al.</i>,  2009)
;
_computing_publication_material
;
Olex2 1.5 (Dolomanov <i>et al.</i>,  2009)
;
_computing_structure_refinement
;
<i>SHELXL2016/6</i> (Sheldrick, 2015b)
;
_computing_structure_solution
;
<i>SHELXT</i>  (Sheldrick, 2015a)
;
_diffrn_ambient_temperature 293(2)
_diffrn_detector 'CCD plate'
_diffrn_detector_area_resol_mean 10.2576
_diffrn_measured_fraction_theta_full 0.999
_diffrn_measured_fraction_theta_max 0.999
_diffrn_measurement_device 'four-circle diffractometer'
_diffrn_measurement_device_type 'Xcalibur, Ruby'
_diffrn_measurement_method '\w scans'
_diffrn_radiation_monochromator graphite
_diffrn_radiation_probe x-ray
_diffrn_radiation_type 'Cu K\a'
_diffrn_radiation_wavelength 1.54184
_diffrn_reflns_av_R_equivalents 0.0961
_diffrn_reflns_av_unetI/netI 0.0907
_diffrn_reflns_limit_h_max 6
_diffrn_reflns_limit_h_min -6
_diffrn_reflns_limit_k_max 25
_diffrn_reflns_limit_k_min -23
_diffrn_reflns_limit_l_max 9
_diffrn_reflns_limit_l_min -13
_diffrn_reflns_number 7362
_diffrn_reflns_theta_full 67.684
_diffrn_reflns_theta_max 69.993
_diffrn_reflns_theta_min 4.528
_diffrn_source 'fine-focus sealed X-ray tube'
_exptl_absorpt_coefficient_mu 0.741
_exptl_absorpt_correction_T_max 1.00000
_exptl_absorpt_correction_T_min 0.66944
_exptl_absorpt_correction_type multi-scan
_exptl_absorpt_process_details
;
(CrysAlisPro; Rigaku OD, 2021)
;
_exptl_crystal_colour colourless
_exptl_crystal_density_diffrn 1.319
_exptl_crystal_description block
_exptl_crystal_F_000 480
_exptl_crystal_size_max 0.10
_exptl_crystal_size_mid 0.08
_exptl_crystal_size_min 0.07
_refine_diff_density_max 0.152
_refine_diff_density_min -0.159
_refine_ls_extinction_coef 0.0017(4)
_refine_ls_extinction_expression Fc^*^=kFc[1+0.001xFc^2^\l^3^/sin(2\q)]^-1/4^
_refine_ls_extinction_method
;
<i>SHELXL2016/6</i> (Sheldrick, 2015b)
;
_refine_ls_goodness_of_fit_ref 1.001
_refine_ls_hydrogen_treatment constr
_refine_ls_matrix_type full
_refine_ls_number_parameters 156
_refine_ls_number_reflns 2166
_refine_ls_number_restraints 0
_refine_ls_restrained_S_all 1.001
_refine_ls_R_factor_all 0.1546
_refine_ls_R_factor_gt 0.0609
_refine_ls_shift/su_max 0.000
_refine_ls_shift/su_mean 0.000
_refine_ls_structure_factor_coef Fsqd
_refine_ls_weighting_details 'w=1/[\s^2^(Fo^2^)+(0.0373P)^2^] where P=(Fo^2^+2Fc^2^)/3'
_refine_ls_weighting_scheme calc
_refine_ls_wR_factor_gt 0.1050
_refine_ls_wR_factor_ref 0.1391
_reflns_number_gt 975
_reflns_number_total 2166
_reflns_threshold_expression 'I > 2\s(I)'
_cod_data_source_file dx2062.cif
_cod_data_source_block I
_cod_original_cell_volume 1149.3(3)
_cod_database_code 2023319
_shelx_space_group_comment
;
The symmetry employed for this shelxl refinement is uniquely defined
by the following loop, which should always be used as a source of
symmetry information in preference to the above space-group names.
They are only intended as comments.
;

loop_
_space_group_symop_operation_xyz
'x, y, z'
'-x+1/2, y+1/2, -z+1/2'
'-x, -y, -z'
'x-1/2, -y-1/2, z-1/2'

loop_
_atom_site_type_symbol
_atom_site_label
_atom_site_fract_x
_atom_site_fract_y
_atom_site_fract_z
_atom_site_U_iso_or_equiv
_atom_site_adp_type
_atom_site_calc_flag
_atom_site_occupancy
_atom_site_disorder_assembly
_atom_site_disorder_group
O O1 0.7804(5) 0.64248(12) 0.5355(2) 0.0708(8) Uani d 1 . .
O O2 -0.0904(5) 0.46914(13) 0.1774(2) 0.0732(8) Uani d 1 . .
N N2 0.6732(5) 0.65548(14) 0.3324(2) 0.0598(8) Uani d 1 . .
H H2 0.709512 0.679337 0.273443 0.072 Uiso calc 1 . .
N N1 1.0276(6) 0.74910(15) 0.3271(2) 0.0601(8) Uani d 1 . .
C C10 0.0926(7) 0.51451(18) 0.2243(3) 0.0586(10) Uani d 1 . .
C C6 0.8116(7) 0.66959(18) 0.4398(3) 0.0578(10) Uani d 1 . .
C C7 0.4767(6) 0.60741(18) 0.3013(3) 0.0551(10) Uani d 1 . .
C C5 1.0171(7) 0.72159(18) 0.4350(3) 0.0527(9) Uani d 1 . .
C C4 1.1852(7) 0.73839(18) 0.5373(3) 0.0595(10) Uani d 1 . .
H H4 1.171623 0.718024 0.610576 0.071 Uiso calc 1 . .
C C9 0.1619(7) 0.52633(19) 0.3453(3) 0.0648(11) Uani d 1 . .
H H9 0.079459 0.503135 0.401950 0.078 Uiso calc 1 . .
C C1 1.2108(7) 0.79571(19) 0.3221(3) 0.0677(11) Uani d 1 . .
H H1 1.220637 0.815677 0.248061 0.081 Uiso calc 1 . .
C C3 1.3734(7) 0.78589(19) 0.5287(3) 0.0661(11) Uani d 1 . .
H H3 1.491329 0.797526 0.596193 0.079 Uiso calc 1 . .
C C8 0.3529(7) 0.5724(2) 0.3835(3) 0.0656(11) Uani d 1 . .
H H8 0.398288 0.579727 0.465682 0.079 Uiso calc 1 . .
C C12 0.4052(7) 0.59542(19) 0.1794(3) 0.0690(11) Uani d 1 . .
H H12 0.486200 0.618804 0.122515 0.083 Uiso calc 1 . .
C C2 1.3864(7) 0.81602(19) 0.4202(3) 0.0688(11) Uani d 1 . .
H H2A 1.509095 0.849017 0.412757 0.083 Uiso calc 1 . .
C C11 0.2162(7) 0.5494(2) 0.1416(3) 0.0730(12) Uani d 1 . .
H H11 0.171226 0.541804 0.059426 0.088 Uiso calc 1 . .
C C13 -0.2421(7) 0.43698(19) 0.2588(3) 0.0778(12) Uani d 1 . .
H H13A -0.372539 0.409360 0.214373 0.117 Uiso calc 1 . .
H H13B -0.332549 0.468255 0.302912 0.117 Uiso calc 1 . .
H H13C -0.123774 0.411569 0.314264 0.117 Uiso calc 1 . .

loop_
_atom_site_aniso_label
_atom_site_aniso_U_11
_atom_site_aniso_U_22
_atom_site_aniso_U_33
_atom_site_aniso_U_12
_atom_site_aniso_U_13
_atom_site_aniso_U_23
O1 0.0822(19) 0.079(2) 0.0492(14) -0.0123(15) 0.0019(13) 0.0042(13)
O2 0.0762(18) 0.077(2) 0.0654(16) -0.0158(16) 0.0045(14) -0.0085(14)
N2 0.071(2) 0.066(2) 0.0402(15) -0.0061(17) -0.0033(15) 0.0030(14)
N1 0.068(2) 0.065(2) 0.0453(17) 0.0046(18) 0.0012(14) 0.0028(15)
C10 0.055(2) 0.063(3) 0.056(2) -0.002(2) 0.0000(18) -0.0060(19)
C6 0.064(2) 0.060(3) 0.049(2) 0.007(2) 0.0013(18) -0.0038(18)
C7 0.056(2) 0.057(3) 0.050(2) 0.004(2) -0.0028(18) -0.0055(18)
C5 0.057(2) 0.055(3) 0.0440(19) 0.0066(19) 0.0002(17) -0.0019(17)
C4 0.064(2) 0.069(3) 0.0440(19) 0.000(2) 0.0012(18) 0.0016(18)
C9 0.064(2) 0.077(3) 0.055(2) -0.008(2) 0.0143(19) -0.003(2)
C1 0.075(3) 0.072(3) 0.057(2) 0.006(2) 0.012(2) 0.011(2)
C3 0.066(2) 0.078(3) 0.051(2) -0.008(2) -0.0039(19) -0.006(2)
C8 0.068(3) 0.083(3) 0.046(2) -0.002(2) 0.0065(19) -0.007(2)
C12 0.082(3) 0.072(3) 0.051(2) -0.014(2) -0.004(2) 0.0076(19)
C2 0.074(3) 0.071(3) 0.062(2) -0.012(2) 0.010(2) -0.005(2)
C11 0.085(3) 0.083(3) 0.047(2) -0.014(2) -0.008(2) 0.003(2)
C13 0.064(3) 0.078(3) 0.092(3) -0.009(2) 0.013(2) -0.001(2)

loop_
_atom_type_symbol
_atom_type_description
_atom_type_scat_dispersion_real
_atom_type_scat_dispersion_imag
_atom_type_scat_source
C C 0.0181 0.0091 'International Tables Vol C Tables 4.2.6.8 and 6.1.1.4'
H H 0.0000 0.0000 'International Tables Vol C Tables 4.2.6.8 and 6.1.1.4'
N N 0.0311 0.0180 'International Tables Vol C Tables 4.2.6.8 and 6.1.1.4'
O O 0.0492 0.0322 'International Tables Vol C Tables 4.2.6.8 and 6.1.1.4'

loop_
_geom_angle_atom_site_label_1
_geom_angle_atom_site_label_2
_geom_angle_atom_site_label_3
_geom_angle_site_symmetry_1
_geom_angle_site_symmetry_3
_geom_angle
_geom_angle_publ_flag
C10 O2 C13 . . 117.6(3) ?
C6 N2 H2 . . 115.0 ?
C6 N2 C7 . . 129.9(3) ?
C7 N2 H2 . . 115.0 ?
C1 N1 C5 . . 116.6(3) ?
O2 C10 C9 . . 125.0(3) ?
O2 C10 C11 . . 116.0(3) ?
C9 C10 C11 . . 118.9(3) ?
O1 C6 N2 . . 124.6(4) ?
O1 C6 C5 . . 121.3(3) ?
N2 C6 C5 . . 114.1(3) ?
C8 C7 N2 . . 124.4(3) ?
C8 C7 C12 . . 118.4(3) ?
C12 C7 N2 . . 117.2(3) ?
N1 C5 C6 . . 116.2(3) ?
N1 C5 C4 . . 123.4(3) ?
C4 C5 C6 . . 120.4(3) ?
C5 C4 H4 . . 120.7 ?
C3 C4 C5 . . 118.6(3) ?
C3 C4 H4 . . 120.7 ?
C10 C9 H9 . . 119.7 ?
C10 C9 C8 . . 120.6(3) ?
C8 C9 H9 . . 119.7 ?
N1 C1 H1 . . 118.0 ?
N1 C1 C2 . . 124.0(3) ?
C2 C1 H1 . . 118.0 ?
C4 C3 H3 . . 120.2 ?
C2 C3 C4 . . 119.6(3) ?
C2 C3 H3 . . 120.2 ?
C7 C8 C9 . . 120.7(3) ?
C7 C8 H8 . . 119.6 ?
C9 C8 H8 . . 119.6 ?
C7 C12 H12 . . 119.6 ?
C11 C12 C7 . . 120.8(4) ?
C11 C12 H12 . . 119.6 ?
C1 C2 H2A . . 121.1 ?
C3 C2 C1 . . 117.8(4) ?
C3 C2 H2A . . 121.1 ?
C10 C11 H11 . . 119.7 ?
C12 C11 C10 . . 120.5(3) ?
C12 C11 H11 . . 119.7 ?
O2 C13 H13A . . 109.5 ?
O2 C13 H13B . . 109.5 ?
O2 C13 H13C . . 109.5 ?
H13A C13 H13B . . 109.5 ?
H13A C13 H13C . . 109.5 ?
H13B C13 H13C . . 109.5 ?

loop_
_geom_bond_atom_site_label_1
_geom_bond_atom_site_label_2
_geom_bond_site_symmetry_2
_geom_bond_distance
_geom_bond_publ_flag
O1 C6 . 1.233(4) ?
O2 C10 . 1.371(4) ?
O2 C13 . 1.419(4) ?
N2 H2 . 0.8600 ?
N2 C6 . 1.341(4) ?
N2 C7 . 1.413(4) ?
N1 C5 . 1.339(4) ?
N1 C1 . 1.338(4) ?
C10 C9 . 1.374(4) ?
C10 C11 . 1.378(5) ?
C6 C5 . 1.496(5) ?
C7 C8 . 1.376(5) ?
C7 C12 . 1.386(4) ?
C5 C4 . 1.378(4) ?
C4 H4 . 0.9300 ?
C4 C3 . 1.374(5) ?
C9 H9 . 0.9300 ?
C9 C8 . 1.381(5) ?
C1 H1 . 0.9300 ?
C1 C2 . 1.384(4) ?
C3 H3 . 0.9300 ?
C3 C2 . 1.371(4) ?
C8 H8 . 0.9300 ?
C12 H12 . 0.9300 ?
C12 C11 . 1.373(5) ?
C2 H2A . 0.9300 ?
C11 H11 . 0.9300 ?
C13 H13A . 0.9600 ?
C13 H13B . 0.9600 ?
C13 H13C . 0.9600 ?

loop_
_geom_hbond_atom_site_label_D
_geom_hbond_atom_site_label_H
_geom_hbond_atom_site_label_A
_geom_hbond_site_symmetry_A
_geom_hbond_distance_DH
_geom_hbond_distance_HA
_geom_hbond_distance_DA
_geom_hbond_angle_DHA
N2 H2 N1 . 0.86 2.18 2.635(4) 112.8
C1 H1 O1 4_675 0.93 2.58 3.500(4) 172.5
C3 H3 N1 4_676 0.93 2.74 3.402(4) 129.3
C8 H8 O1 . 0.93 2.37 2.947(4) 120.4
C11 H11 O2 3_565 0.93 2.63 3.558(4) 172.8
C13 H13C O1 3_666 0.96 2.51 3.468(4) 172.9
C13 H13B Cg1 1_455 0.96 2.71 3.500(4) 140

loop_
_geom_torsion_atom_site_label_1
_geom_torsion_atom_site_label_2
_geom_torsion_atom_site_label_3
_geom_torsion_atom_site_label_4
_geom_torsion_site_symmetry_1
_geom_torsion_site_symmetry_2
_geom_torsion_site_symmetry_3
_geom_torsion_site_symmetry_4
_geom_torsion
_geom_torsion_publ_flag
O1 C6 C5 N1 . . . . -177.9(3) ?
O1 C6 C5 C4 . . . . 2.9(5) ?
O2 C10 C9 C8 . . . . 178.7(3) ?
O2 C10 C11 C12 . . . . -179.1(3) ?
N2 C6 C5 N1 . . . . 3.1(4) ?
N2 C6 C5 C4 . . . . -176.1(3) ?
N2 C7 C8 C9 . . . . 179.8(3) ?
N2 C7 C12 C11 . . . . 179.9(3) ?
N1 C5 C4 C3 . . . . 0.1(5) ?
N1 C1 C2 C3 . . . . 0.8(6) ?
C10 C9 C8 C7 . . . . 0.2(6) ?
C6 N2 C7 C8 . . . . 12.7(6) ?
C6 N2 C7 C12 . . . . -167.5(3) ?
C6 C5 C4 C3 . . . . 179.2(3) ?
C7 N2 C6 O1 . . . . -2.8(6) ?
C7 N2 C6 C5 . . . . 176.1(3) ?
C7 C12 C11 C10 . . . . 0.4(6) ?
C5 N1 C1 C2 . . . . 0.4(5) ?
C5 C4 C3 C2 . . . . 1.2(5) ?
C4 C3 C2 C1 . . . . -1.6(6) ?
C9 C10 C11 C12 . . . . -0.1(6) ?
C1 N1 C5 C6 . . . . 179.9(3) ?
C1 N1 C5 C4 . . . . -0.9(5) ?
C8 C7 C12 C11 . . . . -0.3(6) ?
C12 C7 C8 C9 . . . . 0.0(6) ?
C11 C10 C9 C8 . . . . -0.2(6) ?
C13 O2 C10 C9 . . . . 7.5(5) ?
C13 O2 C10 C11 . . . . -173.6(3) ?
